data_7112068
loop_
_publ_author_name
'Matiur Rahman'
'Avik Kumar Bagdi'
'Subhajit Mishra'
'Alakananda Hajra'

_publ_section_title
;
 Functionalization of an sp^3^ C-H bond via a redox-neutral domino
 reaction: diastereoselective synthesis of hexahydropyrrolo[2,1-b]oxazoles
;
_journal_name_full Chem.Commun.
_journal_page_first 2951
_journal_paper_doi 10.1039/c4cc00454j
_journal_volume 50
_journal_year 2014
_chemical_formula_sum 'C18 H17 N3 O5'
_chemical_formula_weight 355.35
_chemical_name_systematic
; 
 ? 
;
_space_group_IT_number 15
_symmetry_cell_setting monoclinic
_symmetry_space_group_name_Hall '-C 2yc'
_symmetry_space_group_name_H-M 'C 1 2/c 1'
_atom_sites_solution_hydrogens geom
_atom_sites_solution_primary direct
_atom_sites_solution_secondary difmap
_audit_creation_method SHELXL-97
_cell_angle_alpha 90.00
_cell_angle_beta 117.577(4)
_cell_angle_gamma 90.00
_cell_formula_units_Z 8
_cell_length_a 28.429(3)
_cell_length_b 8.5120(7)
_cell_length_c 15.7378(13)
_cell_measurement_temperature 296(2)
_cell_volume 3375.7(5)
_computing_cell_refinement 'Bruker SAINT'
_computing_data_collection 'Bruker APEX2'
_computing_data_reduction 'Bruker SAINT'
_computing_molecular_graphics 'Bruker SHELXTL'
_computing_publication_material 'ortep 3v2'
_computing_structure_refinement 'SHELXL-97 (Sheldrick, 1997)'
_computing_structure_solution 'SHELXS-97 (Sheldrick, 1990)'
_diffrn_ambient_temperature 296(2)
_diffrn_measured_fraction_theta_full 0.998
_diffrn_measured_fraction_theta_max 0.998
_diffrn_measurement_device_type 'Bruker APEX-II CCD'
_diffrn_measurement_method 'phi and omega scan'
_diffrn_radiation_monochromator graphite
_diffrn_radiation_source 'fine-focus sealed tube'
_diffrn_radiation_type MoK\a
_diffrn_radiation_wavelength 0.71073
_diffrn_reflns_av_R_equivalents 0.0222
_diffrn_reflns_av_sigmaI/netI 0.0130
_diffrn_reflns_limit_h_max 32
_diffrn_reflns_limit_h_min -32
_diffrn_reflns_limit_k_max 9
_diffrn_reflns_limit_k_min -9
_diffrn_reflns_limit_l_max 18
_diffrn_reflns_limit_l_min -18
_diffrn_reflns_number 17660
_diffrn_reflns_theta_full 24.00
_diffrn_reflns_theta_max 24.00
_diffrn_reflns_theta_min 1.62
_exptl_absorpt_coefficient_mu 0.104
_exptl_absorpt_correction_T_max 0.9846
_exptl_absorpt_correction_T_min 0.9695
_exptl_absorpt_correction_type multi-scan
_exptl_absorpt_process_details sadabs
_exptl_crystal_density_diffrn 1.398
_exptl_crystal_density_method 'not measured'
_exptl_crystal_F_000 1488
_exptl_crystal_size_max 0.30
_exptl_crystal_size_mid 0.20
_exptl_crystal_size_min 0.15
_refine_diff_density_max 1.524
_refine_diff_density_min -0.319
_refine_diff_density_rms 0.085
_refine_ls_extinction_method none
_refine_ls_goodness_of_fit_ref 1.040
_refine_ls_hydrogen_treatment constr
_refine_ls_matrix_type full
_refine_ls_number_parameters 235
_refine_ls_number_reflns 2643
_refine_ls_number_restraints 0
_refine_ls_restrained_S_all 1.040
_refine_ls_R_factor_all 0.1039
_refine_ls_R_factor_gt 0.0951
_refine_ls_shift/su_max 0.000
_refine_ls_shift/su_mean 0.000
_refine_ls_structure_factor_coef Fsqd
_refine_ls_weighting_details 'calc w=1/[\s^2^(Fo^2^)+(0.1982P)^2^+11.5418P] where P=(Fo^2^+2Fc^2^)/3'
_refine_ls_weighting_scheme calc
_refine_ls_wR_factor_gt 0.2909
_refine_ls_wR_factor_ref 0.3089
_reflns_number_gt 2305
_reflns_number_total 2643
_reflns_threshold_expression >2sigma(I)
_cod_data_source_file c4cc00454j.txt
_cod_data_source_block sc1111
_cod_original_sg_symbol_H-M C2/c
_cod_database_code 7112068

loop_
_symmetry_equiv_pos_as_xyz
'x, y, z'
'-x, y, -z+1/2'
'x+1/2, y+1/2, z'
'-x+1/2, y+1/2, -z+1/2'
'-x, -y, -z'
'x, -y, z-1/2'
'-x+1/2, -y+1/2, -z'
'x+1/2, -y+1/2, z-1/2'

loop_
_atom_site_label
_atom_site_type_symbol
_atom_site_fract_x
_atom_site_fract_y
_atom_site_fract_z
_atom_site_U_iso_or_equiv
_atom_site_adp_type
_atom_site_occupancy
_atom_site_symmetry_multiplicity
_atom_site_calc_flag
_atom_site_refinement_flags
C5 C 0.95615(16) -0.2919(5) 1.0421(3) 0.0451(10) Uani 1 1 d .
C6 C 0.91858(17) -0.1864(5) 0.9831(3) 0.0445(10) Uani 1 1 d .
H6 H 0.8882 -0.2204 0.9296 0.053 Uiso 1 1 calc R
C1 C 0.92709(18) -0.0280(5) 1.0056(3) 0.0488(11) Uani 1 1 d .
C2 C 0.9722(2) 0.0187(6) 1.0858(3) 0.0631(13) Uani 1 1 d .
H2 H 0.9780 0.1250 1.1008 0.076 Uiso 1 1 calc R
C4 C 1.00132(18) -0.2452(6) 1.1226(4) 0.0607(13) Uani 1 1 d .
H4 H 1.0261 -0.3189 1.1617 0.073 Uiso 1 1 calc R
C3 C 1.0089(2) -0.0895(6) 1.1437(4) 0.0679(14) Uani 1 1 d .
H3 H 1.0390 -0.0560 1.1978 0.081 Uiso 1 1 calc R
C8 C 0.84077(17) 0.1152(5) 0.9661(3) 0.0542(12) Uani 1 1 d .
H8 H 0.8298 0.0127 0.9793 0.065 Uiso 1 1 calc R
C7 C 0.88791(18) 0.0921(5) 0.9444(3) 0.0527(11) Uani 1 1 d .
H7 H 0.9060 0.1927 0.9512 0.063 Uiso 1 1 calc R
C11 C 0.86045(16) 0.4822(5) 1.1152(3) 0.0435(10) Uani 1 1 d .
C10 C 0.84355(16) 0.3846(5) 1.0361(3) 0.0436(10) Uani 1 1 d .
H10 H 0.8263 0.4257 0.9745 0.052 Uiso 1 1 calc R
C9 C 0.85277(16) 0.2249(5) 1.0504(3) 0.0475(10) Uani 1 1 d .
C14 C 0.87686(19) 0.1698(6) 1.1447(3) 0.0610(13) Uani 1 1 d .
H14 H 0.8821 0.0623 1.1557 0.073 Uiso 1 1 calc R
C12 C 0.88570(18) 0.4275(6) 1.2077(3) 0.0570(12) Uani 1 1 d .
H12 H 0.8975 0.4962 1.2595 0.068 Uiso 1 1 calc R
C13 C 0.8929(2) 0.2688(7) 1.2214(3) 0.0652(14) Uani 1 1 d .
H13 H 0.9089 0.2281 1.2833 0.078 Uiso 1 1 calc R
N2 N 0.94861(15) -0.4588(4) 1.0166(3) 0.0513(10) Uani 1 1 d .
N1 N 0.85077(17) 0.6513(4) 1.0983(3) 0.0562(10) Uani 1 1 d .
O2 O 0.91313(15) -0.4961(4) 0.9379(3) 0.0672(10) Uani 1 1 d .
O1 O 0.97763(16) -0.5532(4) 1.0748(3) 0.0769(12) Uani 1 1 d .
O4 O 0.81873(19) 0.6955(4) 1.0194(3) 0.0837(13) Uani 1 1 d .
O3 O 0.87588(19) 0.7409(5) 1.1642(3) 0.0858(13) Uani 1 1 d .
O5 O 0.86388(13) 0.0447(4) 0.8467(2) 0.0594(9) Uani 1 1 d .
N3 N 0.79985(14) 0.1731(4) 0.8732(3) 0.0539(10) Uani 1 1 d .
C17 C 0.7747(2) 0.0813(7) 0.7116(4) 0.0698(14) Uani 1 1 d .
H17A H 0.7702 0.1381 0.6549 0.084 Uiso 1 1 calc R
H17B H 0.7803 -0.0291 0.7040 0.084 Uiso 1 1 calc R
C16 C 0.7275(2) 0.1044(7) 0.7300(4) 0.0736(15) Uani 1 1 d .
H16A H 0.7115 0.2066 0.7074 0.088 Uiso 1 1 calc R
H16B H 0.7010 0.0239 0.6979 0.088 Uiso 1 1 calc R
C15 C 0.7495(2) 0.0923(9) 0.8366(4) 0.0824(18) Uani 1 1 d .
H15A H 0.7263 0.1428 0.8579 0.099 Uiso 1 1 calc R
H15B H 0.7544 -0.0167 0.8570 0.099 Uiso 1 1 calc R
C18 C 0.81997(18) 0.1481(6) 0.8010(3) 0.0559(12) Uani 1 1 d .
H18 H 0.8317 0.2482 0.7863 0.067 Uiso 1 1 calc R

loop_
_atom_site_aniso_label
_atom_site_aniso_U_11
_atom_site_aniso_U_22
_atom_site_aniso_U_33
_atom_site_aniso_U_23
_atom_site_aniso_U_13
_atom_site_aniso_U_12
C5 0.049(2) 0.040(2) 0.049(2) 0.0003(18) 0.0257(19) 0.0059(18)
C6 0.054(2) 0.038(2) 0.038(2) -0.0006(16) 0.0183(18) 0.0065(17)
C1 0.063(3) 0.040(2) 0.042(2) -0.0003(18) 0.023(2) 0.0074(19)
C2 0.072(3) 0.051(3) 0.059(3) -0.015(2) 0.023(2) -0.007(2)
C4 0.049(2) 0.062(3) 0.061(3) 0.002(2) 0.017(2) 0.013(2)
C3 0.061(3) 0.066(3) 0.059(3) -0.015(2) 0.012(2) -0.002(2)
C8 0.056(3) 0.034(2) 0.048(2) 0.0029(18) 0.004(2) -0.0009(18)
C7 0.062(3) 0.040(2) 0.048(2) -0.0033(18) 0.018(2) 0.005(2)
C11 0.049(2) 0.037(2) 0.047(2) -0.0054(17) 0.0240(19) -0.0029(17)
C10 0.049(2) 0.037(2) 0.038(2) -0.0003(16) 0.0150(17) 0.0015(17)
C9 0.048(2) 0.032(2) 0.050(2) 0.0027(17) 0.0125(18) 0.0047(17)
C14 0.069(3) 0.049(3) 0.055(3) 0.012(2) 0.019(2) 0.013(2)
C12 0.058(3) 0.068(3) 0.044(2) -0.009(2) 0.022(2) -0.001(2)
C13 0.075(3) 0.073(3) 0.041(2) 0.014(2) 0.022(2) 0.016(3)
N2 0.058(2) 0.0374(19) 0.065(2) 0.0059(18) 0.034(2) 0.0101(17)
N1 0.076(3) 0.038(2) 0.062(2) -0.0103(19) 0.039(2) -0.0028(19)
O2 0.083(2) 0.0400(18) 0.075(2) -0.0093(16) 0.033(2) -0.0005(16)
O1 0.083(2) 0.047(2) 0.094(3) 0.0217(19) 0.035(2) 0.0225(18)
O4 0.115(3) 0.0395(19) 0.078(3) 0.0017(18) 0.029(2) 0.0124(19)
O3 0.120(3) 0.054(2) 0.082(3) -0.030(2) 0.045(2) -0.019(2)
O5 0.067(2) 0.0551(19) 0.0526(18) -0.0028(14) 0.0243(16) 0.0121(15)
N3 0.051(2) 0.045(2) 0.054(2) -0.0038(16) 0.0141(17) 0.0016(16)
C17 0.067(3) 0.073(3) 0.051(3) -0.004(2) 0.012(2) 0.004(3)
C16 0.066(3) 0.068(3) 0.066(3) -0.015(3) 0.013(3) -0.014(3)
C15 0.064(3) 0.103(5) 0.071(4) -0.008(3) 0.024(3) -0.033(3)
C18 0.055(2) 0.049(2) 0.052(2) 0.013(2) 0.015(2) 0.005(2)

loop_
_atom_type_symbol
_atom_type_description
_atom_type_scat_dispersion_real
_atom_type_scat_dispersion_imag
_atom_type_scat_source
C C 0.0033 0.0016 'International Tables Vol C Tables 4.2.6.8 and 6.1.1.4'
H H 0.0000 0.0000 'International Tables Vol C Tables 4.2.6.8 and 6.1.1.4'
N N 0.0061 0.0033 'International Tables Vol C Tables 4.2.6.8 and 6.1.1.4'
O O 0.0106 0.0060 'International Tables Vol C Tables 4.2.6.8 and 6.1.1.4'

loop_
_geom_angle_atom_site_label_1
_geom_angle_atom_site_label_2
_geom_angle_atom_site_label_3
_geom_angle
C6 C5 C4 122.2(4)
C6 C5 N2 118.7(4)
C4 C5 N2 119.1(4)
C5 C6 C1 118.3(4)
C5 C6 H6 120.9
C1 C6 H6 120.9
C2 C1 C6 119.5(4)
C2 C1 C7 119.7(4)
C6 C1 C7 120.8(4)
C3 C2 C1 120.9(5)
C3 C2 H2 119.6
C1 C2 H2 119.6
C3 C4 C5 118.6(4)
C3 C4 H4 120.7
C5 C4 H4 120.7
C4 C3 C2 120.5(5)
C4 C3 H3 119.8
C2 C3 H3 119.8
N3 C8 C9 114.5(3)
N3 C8 C7 101.0(4)
C9 C8 C7 113.8(4)
N3 C8 H8 109.1
C9 C8 H8 109.1
C7 C8 H8 109.1
O5 C7 C1 110.2(3)
O5 C7 C8 104.2(3)
C1 C7 C8 114.3(4)
O5 C7 H7 109.3
C1 C7 H7 109.3
C8 C7 H7 109.3
C12 C11 C10 122.9(4)
C12 C11 N1 119.2(4)
C10 C11 N1 117.9(4)
C9 C10 C11 118.9(4)
C9 C10 H10 120.5
C11 C10 H10 120.5
C10 C9 C14 117.7(4)
C10 C9 C8 120.8(4)
C14 C9 C8 121.4(4)
C13 C14 C9 122.1(4)
C13 C14 H14 119.0
C9 C14 H14 119.0
C13 C12 C11 117.9(4)
C13 C12 H12 121.1
C11 C12 H12 121.1
C14 C13 C12 120.4(4)
C14 C13 H13 119.8
C12 C13 H13 119.8
O1 N2 O2 123.2(4)
O1 N2 C5 118.4(4)
O2 N2 C5 118.5(4)
O4 N1 O3 123.0(4)
O4 N1 C11 118.7(4)
O3 N1 C11 118.3(4)
C18 O5 C7 103.9(3)
C15 N3 C8 114.7(4)
C15 N3 C18 106.5(4)
C8 N3 C18 107.6(3)
C16 C17 C18 102.9(4)
C16 C17 H17A 111.2
C18 C17 H17A 111.2
C16 C17 H17B 111.2
C18 C17 H17B 111.2
H17A C17 H17B 109.1
C15 C16 C17 104.9(4)
C15 C16 H16A 110.8
C17 C16 H16A 110.8
C15 C16 H16B 110.8
C17 C16 H16B 110.8
H16A C16 H16B 108.8
N3 C15 C16 103.7(5)
N3 C15 H15A 111.0
C16 C15 H15A 111.0
N3 C15 H15B 111.0
C16 C15 H15B 111.0
H15A C15 H15B 109.0
O5 C18 N3 104.9(3)
O5 C18 C17 114.1(4)
N3 C18 C17 107.3(4)
O5 C18 H18 110.1
N3 C18 H18 110.1
C17 C18 H18 110.1

loop_
_geom_bond_atom_site_label_1
_geom_bond_atom_site_label_2
_geom_bond_distance
C5 C6 1.375(6)
C5 C4 1.381(7)
C5 N2 1.465(6)
C6 C1 1.386(6)
C6 H6 0.9300
C1 C2 1.378(6)
C1 C7 1.490(6)
C2 C3 1.373(7)
C2 H2 0.9300
C4 C3 1.359(7)
C4 H4 0.9300
C3 H3 0.9300
C8 N3 1.469(5)
C8 C9 1.525(6)
C8 C7 1.542(7)
C8 H8 0.9800
C7 O5 1.422(5)
C7 H7 0.9800
C11 C12 1.373(6)
C11 C10 1.384(6)
C11 N1 1.467(6)
C10 C9 1.383(6)
C10 H10 0.9300
C9 C14 1.398(6)
C14 C13 1.365(7)
C14 H14 0.9300
C12 C13 1.368(7)
C12 H12 0.9300
C13 H13 0.9300
N2 O1 1.210(5)
N2 O2 1.223(5)
N1 O4 1.210(5)
N1 O3 1.218(5)
O5 C18 1.421(5)
N3 C15 1.446(6)
N3 C18 1.505(6)
C17 C16 1.510(8)
C17 C18 1.511(7)
C17 H17A 0.9700
C17 H17B 0.9700
C16 C15 1.498(8)
C16 H16A 0.9700
C16 H16B 0.9700
C15 H15A 0.9700
C15 H15B 0.9700
C18 H18 0.9800
